data_7044628
loop_
_publ_author_name
'Nielson, A. J.'
'Harrison, John A.'
'Sajjad, Arif'
'Schwerdtfeger, Peter'
'Rees, Nick'
'Christensen, Kirsten'

_publ_section_title
;
 Chasing the agostic interaction in ligand assisted cyclometallation
 reactions of palladium (II)
;
_journal_name_full 'Dalton Transactions'
_journal_paper_doi 10.1039/C7DT03525J
_journal_year 2017
_chemical_formula_moiety 'C20 H20 Cl2 N2 O2 Pd2'
_chemical_formula_sum 'C20 H20 Cl2 N2 O2 Pd2'
_chemical_formula_weight 604.10
_chemical_melting_point ?
_space_group_IT_number 14
_symmetry_cell_setting monoclinic
_symmetry_space_group_name_Hall '-P 2yn'
_symmetry_space_group_name_H-M 'P 1 21/n 1'
_atom_sites_solution_hydrogens difmap
_atom_sites_solution_primary other
_audit_creation_date 2016-10-10
_audit_creation_method CRYSTALS_ver_14.43
_audit_update_record
;
2017-07-04 deposited with the CCDC.
2017-11-02 downloaded from the CCDC.
;
_cell_angle_alpha 90
_cell_angle_beta 99.1931(17)
_cell_angle_gamma 90
_cell_formula_units_Z 4
_cell_length_a 7.6451(1)
_cell_length_b 17.2164(3)
_cell_length_c 15.4658(3)
_cell_measurement_reflns_used 12533
_cell_measurement_temperature 150
_cell_measurement_theta_max 76
_cell_measurement_theta_min 4
_cell_volume 2009.48(6)
_computing_cell_refinement 'CrysAlis, (Oxford Diffraction, 2002)'
_computing_data_collection 'SuperNova, (Oxford Diffraction, 2010)'
_computing_data_reduction 'CrysAlis, (Oxford Diffraction, 2002)'
_computing_molecular_graphics 'CAMERON (Watkin et al., 1996)'
_computing_publication_material 'CRYSTALS (Betteridge et al., 2003)'
_computing_structure_refinement 'CRYSTALS (Betteridge et al., 2003)'
_computing_structure_solution 'Superflip (Palatinus & Chapuis, 2007)'
_diffrn_ambient_temperature 150
_diffrn_measured_fraction_theta_full 0.996
_diffrn_measured_fraction_theta_max 0.996
_diffrn_measurement_device Area
_diffrn_measurement_device_type 'Oxford Diffraction SuperNova'
_diffrn_measurement_method \w
_diffrn_radiation_monochromator graphite
_diffrn_radiation_type 'Cu K\a'
_diffrn_radiation_wavelength 1.54184
_diffrn_reflns_av_R_equivalents 0.034
_diffrn_reflns_av_sigmaI/netI 0.0420
_diffrn_reflns_limit_h_max 9
_diffrn_reflns_limit_h_min -9
_diffrn_reflns_limit_k_max 21
_diffrn_reflns_limit_k_min -21
_diffrn_reflns_limit_l_max 19
_diffrn_reflns_limit_l_min -19
_diffrn_reflns_number 28588
_diffrn_reflns_theta_full 76.205
_diffrn_reflns_theta_max 76.205
_diffrn_reflns_theta_min 3.870
_diffrn_standards_number 0
_exptl_absorpt_coefficient_mu 17.048
_exptl_absorpt_correction_T_max 0.36
_exptl_absorpt_correction_T_min 0.02
_exptl_absorpt_correction_type multi-scan
_exptl_absorpt_process_details 'CrysAlis, (Oxford Diffraction, 2002)'
_exptl_crystal_colour lusterous_pale_yellow
_exptl_crystal_density_diffrn 1.997
_exptl_crystal_density_meas ?
_exptl_crystal_density_method 'not measured'
_exptl_crystal_description block
_exptl_crystal_F_000 1184
_exptl_crystal_size_max 0.10
_exptl_crystal_size_mid 0.09
_exptl_crystal_size_min 0.06
_refine_diff_density_max 1.67
_refine_diff_density_min -0.86
_refine_ls_extinction_method None
_refine_ls_goodness_of_fit_ref 1.0852
_refine_ls_hydrogen_treatment constr
_refine_ls_matrix_type full
_refine_ls_number_parameters 260
_refine_ls_number_reflns 2882
_refine_ls_number_restraints 0
_refine_ls_R_factor_all 0.0601
_refine_ls_R_factor_gt 0.0575
_refine_ls_shift/su_max 0.0005471
_refine_ls_shift/su_mean 0.0000235
_refine_ls_structure_factor_coef Fsqd
_refine_ls_weighting_details
;
 Method= Modified Sheldrick 
 w=1/[\s^2^(F^2^) + ( 0.12P)^2^ + 0.00P] 
 ,where P=(max(Fo^2^,0) + 2Fc^2^)/3 
;
_refine_ls_weighting_scheme calc
_refine_ls_wR_factor_all 0.1392
_refine_ls_wR_factor_gt 0.1349
_refine_ls_wR_factor_ref 0.1389
_reflns_limit_h_max 9
_reflns_limit_h_min -9
_reflns_limit_k_max 21
_reflns_limit_k_min 0
_reflns_limit_l_max 19
_reflns_limit_l_min 0
_reflns_number_gt 2660
_reflns_number_total 4191
_reflns_threshold_expression I>2.0\s(I)
_oxford_diffrn_Wilson_B_factor 4.22
_oxford_diffrn_Wilson_scale 0.49
_oxford_refine_ls_r_factor_ref 0.0601
_oxford_refine_ls_scale 1.472(16)
_oxford_reflns_number_all 2883
_oxford_reflns_threshold_expression_ref I>-3.0\s(I)
_oxford_structure_analysis_title 6642
_cod_data_source_file c7dt03525j2.cif
_cod_data_source_block A
_cod_depositor_comments
;
The following automatic conversions were performed:

'_chemical_melting_point' value 'not measured' was changed to '?' -
the value is undefined or not given.

'_atom_sites_solution_primary' value 'Other' changed to 'other'
according to
/home/data/users/saulius/crontab/automatic-downloads/rss-feeds/RSC/lib/dictionaries/cif_core.dic
dictionary named 'cif_core.dic' version 2.4.2 from 2011-04-26.

'_exptl_crystal_density_meas' value 'not measured' was changed to '?'
- the value is perceived as not measured.

Automatic conversion script
Id: cif_fix_values 4973 2017-02-22 13:04:09Z antanas 
;
_cod_original_sg_symbol_H-M 'P 21/n '
_cod_database_code 7044628

loop_
_symmetry_equiv_pos_as_xyz
x,y,z
-x,-y,-z
x+1/2,-y+1/2,z+1/2
-x+1/2,y+1/2,-z+1/2

loop_
_atom_site_label
_atom_site_type_symbol
_atom_site_fract_x
_atom_site_fract_y
_atom_site_fract_z
_atom_site_U_iso_or_equiv
_atom_site_occupancy
_atom_site_adp_type
_atom_site_refinement_flags_posn
_atom_site_refinement_flags_occupancy
_atom_site_disorder_assembly
_atom_site_disorder_group
C1 C 0.4834(7) 0.8286(3) 0.1316(4) 0.0578 1.0000 Uani . . . .
C2 C 0.4038(8) 0.8926(4) 0.0717(4) 0.0616 1.0000 Uani . . . .
C3 C 0.4599(8) 0.9721(4) 0.1123(5) 0.0652 1.0000 Uani . . . .
C4 C 0.4356(8) 0.9794(4) 0.2076(5) 0.0651 1.0000 Uani . . . .
C5 C 0.5159(7) 0.9119(3) 0.2629(4) 0.0591 1.0000 Uani . . . .
C6 C 0.5716(9) 0.9191(4) 0.3536(4) 0.0675 1.0000 Uani . . . .
C7 C 0.6396(9) 0.8555(4) 0.4021(4) 0.0673 1.0000 Uani . . . .
C8 C 0.6529(8) 0.7837(4) 0.3639(4) 0.0612 1.0000 Uani . . . .
C9 C 0.5984(7) 0.7749(3) 0.2753(4) 0.0574 1.0000 Uani . . . .
C10 C 0.5324(7) 0.8406(3) 0.2256(4) 0.0557 1.0000 Uani . . . .
N11 N 0.5126(6) 0.7587(3) 0.1082(3) 0.0584 1.0000 Uani . . . .
O12 O 0.4655(6) 0.7425(3) 0.0200(3) 0.0698 1.0000 Uani . . . .
Pd13 Pd 0.58383(5) 0.67936(2) 0.20286(3) 0.0550 1.0000 Uani . . . .
Cl14 Cl 0.5417(3) 0.56526(9) 0.10409(10) 0.0732 1.0000 Uani . . . .
C21 C 0.4371(9) 0.3267(4) 0.2136(5) 0.0680 1.0000 Uani . . . .
C22 C 0.346(2) 0.2571(8) 0.1725(10) 0.0551 0.563(13) Uani . P 1 1
C23 C 0.418(2) 0.1887(8) 0.2304(12) 0.0682 0.563(13) Uani . P 1 1
C122 C 0.411(3) 0.2423(14) 0.1832(16) 0.0620 0.437(13) Uani . P 1 2
C123 C 0.342(3) 0.1948(14) 0.2474(17) 0.0725 0.437(13) Uani . P 1 2
C24 C 0.4339(11) 0.1963(4) 0.3296(5) 0.0777 1.0000 Uani . . . .
C25 C 0.4957(8) 0.2751(4) 0.3659(4) 0.0640 1.0000 Uani . . . .
C26 C 0.5512(8) 0.2895(4) 0.4535(4) 0.0664 1.0000 Uani . . . .
C27 C 0.5986(8) 0.3638(4) 0.4836(4) 0.0657 1.0000 Uani . . . .
C28 C 0.5954(7) 0.4257(4) 0.4250(4) 0.0602 1.0000 Uani . . . .
C29 C 0.5465(7) 0.4126(3) 0.3363(4) 0.0558 1.0000 Uani . . . .
C30 C 0.4947(7) 0.3372(4) 0.3066(4) 0.0606 1.0000 Uani . . . .
N31 N 0.4537(7) 0.3902(3) 0.1710(3) 0.0634 1.0000 Uani . . . .
O32 O 0.3998(7) 0.3855(3) 0.0800(3) 0.0757 1.0000 Uani . . . .
Pd33 Pd 0.54455(5) 0.48591(2) 0.23719(3) 0.0566 1.0000 Uani . . . .
Cl34 Cl 0.6444(2) 0.59400(8) 0.32066(9) 0.0626 1.0000 Uani . . . .
H21 H 0.4436 0.8882 0.0156 0.0740 1.0000 Uiso R . . .
H22 H 0.2762 0.8883 0.0638 0.0738 1.0000 Uiso R . . .
H31 H 0.3898 1.0122 0.0787 0.0777 1.0000 Uiso R . . .
H32 H 0.5846 0.9797 0.1094 0.0778 1.0000 Uiso R . . .
H42 H 0.4931 1.0270 0.2309 0.0780 1.0000 Uiso R . . .
H41 H 0.3108 0.9815 0.2104 0.0780 1.0000 Uiso R . . .
H61 H 0.5638 0.9667 0.3808 0.0808 1.0000 Uiso R . . .
H71 H 0.6779 0.8608 0.4620 0.0808 1.0000 Uiso R . . .
H81 H 0.7009 0.7418 0.3988 0.0730 1.0000 Uiso R . . .
H242 H 0.5290 0.1594 0.3448 0.0931 1.0000 Uiso R . . .
H241 H 0.3351 0.1802 0.3576 0.0930 1.0000 Uiso R . . .
H261 H 0.5585 0.2487 0.4928 0.0800 1.0000 Uiso R . . .
H271 H 0.6320 0.3722 0.5430 0.0791 1.0000 Uiso R . . .
H281 H 0.6268 0.4751 0.4463 0.0718 1.0000 Uiso R . . .
H321 H 0.4281 0.4266 0.0596 0.1138 1.0000 Uiso R . . .
H222 H 0.2209 0.2625 0.1700 0.0659 0.563(13) Uiso R P 1 1
H221 H 0.3751 0.2507 0.1142 0.0659 0.563(13) Uiso R P 1 1
H231 H 0.5359 0.1778 0.2183 0.0819 0.563(13) Uiso R P 1 1
H232 H 0.3417 0.1447 0.2131 0.0821 0.563(13) Uiso R P 1 1
H1221 H 0.5235 0.2210 0.1730 0.0739 0.437(13) Uiso R P 1 2
H1222 H 0.3284 0.2418 0.1291 0.0740 0.437(13) Uiso R P 1 2
H1232 H 0.2233 0.2129 0.2511 0.0870 0.437(13) Uiso R P 1 2
H1231 H 0.3380 0.1415 0.2270 0.0871 0.437(13) Uiso R P 1 2
H121 H 0.5121 0.7178 -0.0155 0.1052 1.0000 Uiso R . . .

loop_
_atom_site_aniso_label
_atom_site_aniso_U_11
_atom_site_aniso_U_22
_atom_site_aniso_U_33
_atom_site_aniso_U_23
_atom_site_aniso_U_13
_atom_site_aniso_U_12
C1 0.054(3) 0.058(3) 0.060(3) 0.006(2) 0.007(2) -0.003(2)
C2 0.065(3) 0.061(3) 0.058(3) 0.009(2) 0.006(2) 0.002(2)
C3 0.064(3) 0.059(3) 0.073(4) 0.008(3) 0.011(3) 0.000(2)
C4 0.059(3) 0.062(3) 0.074(4) -0.003(3) 0.009(3) 0.002(2)
C5 0.056(3) 0.060(3) 0.062(3) 0.000(3) 0.014(2) 0.001(2)
C6 0.075(4) 0.062(3) 0.067(4) -0.012(3) 0.017(3) -0.007(3)
C7 0.077(4) 0.070(4) 0.054(3) -0.007(3) 0.009(3) -0.009(3)
C8 0.065(3) 0.063(3) 0.054(3) 0.003(3) 0.004(2) -0.001(2)
C9 0.057(3) 0.056(3) 0.059(3) -0.002(2) 0.011(2) -0.004(2)
C10 0.054(3) 0.058(3) 0.056(3) 0.002(2) 0.012(2) -0.006(2)
N11 0.063(2) 0.060(3) 0.051(3) 0.001(2) 0.0068(19) -0.0015(19)
O12 0.087(3) 0.071(2) 0.049(2) -0.0022(18) 0.0039(19) 0.0003(19)
Pd13 0.0584(3) 0.0539(3) 0.0523(3) 0.00112(15) 0.0075(2) 0.00031(13)
Cl14 0.1073(11) 0.0572(7) 0.0550(8) 0.0003(6) 0.0131(7) 0.0010(7)
C21 0.076(4) 0.070(4) 0.061(4) -0.002(3) 0.019(3) -0.013(3)
C22 0.056(9) 0.050(7) 0.053(5) 0.007(4) -0.009(7) 0.009(6)
C23 0.075(10) 0.047(4) 0.081(8) 0.002(4) 0.011(7) 0.002(6)
C122 0.051(9) 0.057(7) 0.069(5) 0.009(4) -0.017(7) 0.008(6)
C123 0.066(10) 0.070(4) 0.080(8) 0.001(4) 0.008(7) 0.003(6)
C24 0.093(5) 0.062(3) 0.081(5) 0.000(3) 0.019(4) -0.012(3)
C25 0.062(3) 0.066(3) 0.066(4) 0.004(3) 0.016(3) -0.003(2)
C26 0.069(3) 0.067(4) 0.064(4) 0.012(3) 0.012(3) -0.006(3)
C27 0.058(3) 0.080(4) 0.058(3) 0.006(3) 0.007(2) -0.003(3)
C28 0.057(3) 0.064(3) 0.060(3) -0.003(2) 0.010(2) -0.002(2)
C29 0.054(3) 0.059(3) 0.054(3) 0.006(2) 0.008(2) -0.001(2)
C30 0.057(3) 0.065(3) 0.061(3) 0.002(3) 0.014(2) -0.001(2)
N31 0.072(3) 0.066(3) 0.052(3) -0.003(2) 0.009(2) -0.003(2)
O32 0.101(3) 0.074(3) 0.051(2) 0.0004(19) 0.009(2) -0.013(2)
Pd33 0.0624(3) 0.0555(3) 0.0520(3) 0.00089(15) 0.0099(2) 0.00082(14)
Cl34 0.0761(8) 0.0551(7) 0.0552(7) 0.0013(5) 0.0058(6) 0.0018(5)

loop_
_atom_type_symbol
_atom_type_scat_dispersion_real
_atom_type_scat_dispersion_imag
_atom_type_scat_Cromer_Mann_a1
_atom_type_scat_Cromer_Mann_b1
_atom_type_scat_Cromer_Mann_a2
_atom_type_scat_Cromer_Mann_b2
_atom_type_scat_Cromer_Mann_a3
_atom_type_scat_Cromer_Mann_b3
_atom_type_scat_Cromer_Mann_a4
_atom_type_scat_Cromer_Mann_b4
_atom_type_scat_Cromer_Mann_c
_atom_type_scat_source
Pd 0.1215 3.9337 19.3319 0.6987 15.5017 7.9893 5.2954 25.2052 0.6058 76.8986 5.2659 'International Tables Vol C 4.2.6.8 and 6.1.1.4'
H 0.0000 0.0000 0.4930 10.5109 0.3229 26.1257 0.1402 3.1424 0.0408 57.7998 0.0030 'International Tables Vol C 4.2.6.8 and 6.1.1.4'
C 0.0181 0.0091 2.3100 20.8439 1.0200 10.2075 1.5886 0.5687 0.8650 51.6512 0.2156 'International Tables Vol C 4.2.6.8 and 6.1.1.4'
N 0.0311 0.0180 12.2126 0.0057 3.1322 9.8933 2.0125 28.9975 1.1663 0.5826 -11.5290 'International Tables Vol C 4.2.6.8 and 6.1.1.4'
O 0.0492 0.0322 3.0485 13.2771 2.2868 5.7011 1.5463 0.3239 0.8670 32.9089 0.2508 'International Tables Vol C 4.2.6.8 and 6.1.1.4'
Cl 0.3639 0.7018 11.4604 0.0104 7.1964 1.1662 6.2556 18.5194 1.6455 47.7784 -9.5574 'International Tables Vol C 4.2.6.8 and 6.1.1.4'

loop_
_geom_angle_atom_site_label_1
_geom_angle_atom_site_label_2
_geom_angle_atom_site_label_3
_geom_angle
_geom_angle_publ_flag
C2 C1 C10 121.6(5) yes
C2 C1 N11 125.7(6) yes
C10 C1 N11 112.6(5) yes
C1 C2 C3 110.0(5) yes
C1 C2 H21 109.9 no
C3 C2 H21 109.2 no
C1 C2 H22 108.8 no
C3 C2 H22 109.3 no
H21 C2 H22 109.6 no
C2 C3 C4 113.5(5) yes
C2 C3 H31 108.6 no
C4 C3 H31 108.5 no
C2 C3 H32 108.3 no
C4 C3 H32 107.9 no
H31 C3 H32 110.0 no
C3 C4 C5 112.6(5) yes
C3 C4 H42 108.0 no
C5 C4 H42 108.7 no
C3 C4 H41 108.8 no
C5 C4 H41 108.7 no
H42 C4 H41 110.1 no
C4 C5 C6 121.9(5) yes
C4 C5 C10 120.4(6) yes
C6 C5 C10 117.7(5) yes
C5 C6 C7 120.0(5) yes
C5 C6 H61 120.0 no
C7 C6 H61 120.0 no
C6 C7 C8 121.6(6) yes
C6 C7 H71 119.5 no
C8 C7 H71 118.8 no
C7 C8 C9 119.6(6) yes
C7 C8 H81 119.3 no
C9 C8 H81 121.1 no
C8 C9 C10 118.5(5) yes
C8 C9 Pd13 129.4(5) yes
C10 C9 Pd13 111.9(4) yes
C1 C10 C9 116.2(5) yes
C1 C10 C5 121.4(5) yes
C9 C10 C5 122.4(6) yes
C1 N11 O12 115.9(5) yes
C1 N11 Pd13 118.0(4) yes
O12 N11 Pd13 125.3(4) yes
N11 O12 H121 133.8 no
N11 Pd13 C9 80.3(2) yes
N11 Pd13 Cl14 95.54(15) yes
C9 Pd13 Cl14 174.80(17) yes
N11 Pd13 Cl34 173.79(15) yes
C9 Pd13 Cl34 95.47(18) yes
Cl14 Pd13 Cl34 88.39(5) yes
Pd13 Cl14 Pd33 86.66(5) yes
C22 C21 C30 125.2(8) yes
C22 C21 N31 123.0(8) yes
C30 C21 N31 111.2(5) yes
C122 C21 C30 115.3(10) yes
C122 C21 N31 131.7(11) yes
C30 C21 N31 111.2(5) yes
C21 C22 C23 105.9(11) yes
C21 C22 H222 109.6 no
C23 C22 H222 111.1 no
C21 C22 H221 109.4 no
C23 C22 H221 110.3 no
H222 C22 H221 110.3 no
C22 C23 C24 119.2(12) yes
C22 C23 H231 107.0 no
C24 C23 H231 106.5 no
C22 C23 H232 107.3 no
C24 C23 H232 107.2 no
H231 C23 H232 109.5 no
C21 C122 C123 112(2) yes
C21 C122 H1221 109.7 no
C123 C122 H1221 109.2 no
C21 C122 H1222 107.9 no
C123 C122 H1222 109.0 no
H1221 C122 H1222 109.4 no
C122 C123 C24 116.1(19) yes
C122 C123 H1232 107.9 no
C24 C123 H1232 106.8 no
C122 C123 H1231 107.9 no
C24 C123 H1231 108.0 no
H1232 C123 H1231 110.1 no
C23 C24 C25 114.9(7) yes
C23 C24 H242 97.2 no
C25 C24 H242 108.7 no
C23 C24 H241 118.8 no
C25 C24 H241 108.1 no
H242 C24 H241 108.1 no
C123 C24 C25 116.9(11) yes
C123 C24 H242 118.3 no
C25 C24 H242 108.7 no
C123 C24 H241 95.1 no
C25 C24 H241 108.1 no
H242 C24 H241 108.1 no
C24 C25 C26 123.8(6) yes
C24 C25 C30 117.9(6) yes
C26 C25 C30 118.3(6) yes
C25 C26 C27 121.3(6) yes
C25 C26 H261 119.2 no
C27 C26 H261 119.5 no
C26 C27 C28 120.5(6) yes
C26 C27 H271 119.6 no
C28 C27 H271 119.9 no
C27 C28 C29 119.6(6) yes
C27 C28 H281 119.5 no
C29 C28 H281 120.9 no
C28 C29 C30 119.3(5) yes
C28 C29 Pd33 129.2(4) yes
C30 C29 Pd33 111.5(4) yes
C21 C30 C29 117.6(5) yes
C21 C30 C25 121.6(6) yes
C29 C30 C25 120.9(6) yes
C21 N31 O32 115.1(5) yes
C21 N31 Pd33 119.3(4) yes
O32 N31 Pd33 125.6(4) yes
N31 O32 H321 106.4 no
Cl14 Pd33 N31 94.17(16) yes
Cl14 Pd33 C29 174.12(17) yes
N31 Pd33 C29 80.3(2) yes
Cl14 Pd33 Cl34 88.76(5) yes
N31 Pd33 Cl34 176.85(16) yes
C29 Pd33 Cl34 96.83(17) yes
Pd13 Cl34 Pd33 93.68(5) yes

loop_
_geom_bond_atom_site_label_1
_geom_bond_atom_site_label_2
_geom_bond_distance
_geom_bond_publ_flag
C1 C2 1.505(8) yes
C1 C10 1.457(9) yes
C1 N11 1.286(8) yes
C2 C3 1.538(9) yes
C2 H21 0.968 no
C2 H22 0.966 no
C3 C4 1.520(10) yes
C3 H31 0.971 no
C3 H32 0.970 no
C4 C5 1.513(9) yes
C4 H42 0.973 no
C4 H41 0.962 no
C5 C6 1.404(9) yes
C5 C10 1.371(9) yes
C6 C7 1.381(10) yes
C6 H61 0.928 no
C7 C8 1.380(10) yes
C7 H71 0.932 no
C8 C9 1.375(9) yes
C8 H81 0.941 no
C9 C10 1.415(9) yes
C9 Pd13 1.983(6) yes
N11 O12 1.382(7) yes
N11 Pd13 2.012(5) yes
O12 H121 0.820 no
Pd13 Cl14 2.4776(16) yes
Pd13 Cl34 2.3289(14) yes
Cl14 Pd33 2.4677(16) yes
C21 C22 1.477(17) yes
C21 C30 1.447(10) yes
C21 N31 1.293(9) yes
C21 C122 1.53(3) yes
C21 C30 1.447(10) yes
C21 N31 1.293(9) yes
C22 C23 1.53(2) yes
C22 H222 0.959 no
C22 H221 0.967 no
C23 C24 1.52(2) yes
C23 H231 0.969 no
C23 H232 0.966 no
C122 C123 1.45(4) yes
C122 H1221 0.967 no
C122 H1222 0.966 no
C123 C24 1.35(3) yes
C123 H1232 0.970 no
C123 H1231 0.968 no
C24 C25 1.515(10) yes
C24 H242 0.966 no
C24 H241 0.970 no
C24 C25 1.515(10) yes
C24 H242 0.966 no
C24 H241 0.970 no
C25 C26 1.375(10) yes
C25 C30 1.408(9) yes
C26 C27 1.389(10) yes
C26 H261 0.925 no
C27 C28 1.397(9) yes
C27 H271 0.925 no
C28 C29 1.382(9) yes
C28 H281 0.930 no
C29 C30 1.414(9) yes
C29 Pd33 1.983(6) yes
N31 O32 1.404(7) yes
N31 Pd33 2.004(5) yes
O32 H321 0.818 no
Pd33 Cl34 2.3232(15) yes

loop_
_geom_hbond_atom_site_label_D
_geom_hbond_atom_site_label_H
_geom_hbond_atom_site_label_A
_geom_hbond_site_symmetry_A
_geom_hbond_angle_DHA
_geom_hbond_distance_DH
_geom_hbond_distance_HA
_geom_hbond_distance_DA
_geom_hbond_publ_flag
C8 H81 O12 3_565 122.28 0.941 2.543 3.147(12) yes
C22 H221 O12 2_665 162.5 0.967 2.573 3.507(12) yes
C122 H221 O12 2_665 136.9 1.068 2.573 3.432(12) yes
O12 H121 O32 2_665 157.20 0.820 2.197 2.970(12) yes
